data_7159187
loop_
_publ_author_name
'Chang, Meng-Yang'
'Lin, Chun-Yi'

_publ_section_title
;
 One-pot synthesis of sulfonyl dibenzosuberdiones <i>via</i>
 In(OTf)<sub>3</sub>-promoted double Friedel-Crafts reactions of
 oxygenated arylacetic acids with &#x3b2;-arylvinyl sulfones.
;
_journal_issue 11
_journal_name_full 'Organic &amp; biomolecular chemistry'
_journal_page_first 2405
_journal_page_last 2416
_journal_paper_doi 10.1039/d3ob00149k
_journal_volume 21
_journal_year 2023
_chemical_formula_moiety 'C H Cl3, C28 H28 O9 S'
_chemical_formula_sum 'C29 H29 Cl3 O9 S'
_chemical_formula_weight 659.93
_space_group_crystal_system triclinic
_space_group_IT_number 2
_space_group_name_Hall '-P 1'
_space_group_name_H-M_alt 'P -1'
_atom_sites_solution_hydrogens geom
_atom_sites_solution_primary dual
_audit_creation_date 2020-11-30
_audit_creation_method
;
Olex2 1.3-alpha
(compiled 2020.07.16 svn.r6f6c53a7 for OlexSys, GUI svn.r6139)
;
_audit_update_record
;
2022-11-22 deposited with the CCDC.	2023-02-23 downloaded from the CCDC.
;
_cell_angle_alpha 79.860(3)
_cell_angle_beta 82.812(3)
_cell_angle_gamma 68.624(3)
_cell_formula_units_Z 2
_cell_length_a 8.8838(3)
_cell_length_b 10.0122(3)
_cell_length_c 18.2465(7)
_cell_measurement_reflns_used 10224
_cell_measurement_temperature 113(2)
_cell_measurement_theta_max 26.8100
_cell_measurement_theta_min 2.2000
_cell_volume 1484.42(9)
_computing_cell_refinement 'CrysAlisPro 1.171.41.56a (Rigaku OD, 2020)'
_computing_data_collection 'CrysAlisPro 1.171.41.56a (Rigaku OD, 2020)'
_computing_data_reduction 'CrysAlisPro 1.171.41.56a (Rigaku OD, 2020)'
_computing_molecular_graphics 'Olex2 1.3-alpha (Dolomanov et al., 2009)'
_computing_publication_material 'Olex2 1.3-alpha (Dolomanov et al., 2009)'
_computing_structure_refinement 'SHELXL 2018/3 (Sheldrick, 2015)'
_computing_structure_solution 'SHELXT  (Sheldrick, 2015)'
_diffrn_ambient_temperature 113(2)
_diffrn_detector 'Hybrid Pixel Array Detector'
_diffrn_detector_area_resol_mean 10.0000
_diffrn_measured_fraction_theta_full 0.998
_diffrn_measured_fraction_theta_max 0.998
_diffrn_measurement_details
;
List of Runs (angles in degrees, time in seconds):

  # Type    Start    End  Width  t~exp~   \w     \q     \k     \f   Frames
#--------------------------------------------------------------------------
  1  \w    -79.00  36.00   0.50   10.39    --   10.60 -77.00 120.00  230
  2  \w    -79.00  36.00   0.50   10.39    --   10.60 -76.00-139.99  230
  3  \w    -17.00 100.00   0.50   10.39    --   10.60  82.00  30.00  234
  4  \w    -17.00 100.00   0.50   10.39    --   10.60  82.00 -60.00  234
  5  \w    -17.00 100.00   0.50   10.39    --   10.60  82.00-180.00  234
  6  \w    -20.00 100.00   0.50   10.39    --   10.60  57.00 120.00  240
;
_diffrn_measurement_device 'four-circle diffractometer'
_diffrn_measurement_device_type 'XtaLAB Pro II AFC12 (RINC): Kappa single'
_diffrn_measurement_method '\w scans'
_diffrn_orient_matrix_type 'CrysAlisPro convention (1999,Acta A55,543-557)'
_diffrn_orient_matrix_UB_11 -0.0000109000
_diffrn_orient_matrix_UB_12 -0.0126806000
_diffrn_orient_matrix_UB_13 0.0394903000
_diffrn_orient_matrix_UB_21 -0.0546904000
_diffrn_orient_matrix_UB_22 0.0717919000
_diffrn_orient_matrix_UB_23 0.0016781000
_diffrn_orient_matrix_UB_31 -0.0662794000
_diffrn_orient_matrix_UB_32 -0.0243015000
_diffrn_orient_matrix_UB_33 0.0020210000
_diffrn_radiation_monochromator mirror
_diffrn_radiation_probe x-ray
_diffrn_radiation_type 'Mo K\a'
_diffrn_radiation_wavelength 0.71073
_diffrn_reflns_av_R_equivalents 0.0416
_diffrn_reflns_av_unetI/netI 0.0304
_diffrn_reflns_Laue_measured_fraction_full 0.998
_diffrn_reflns_Laue_measured_fraction_max 0.998
_diffrn_reflns_limit_h_max 10
_diffrn_reflns_limit_h_min -10
_diffrn_reflns_limit_k_max 11
_diffrn_reflns_limit_k_min -11
_diffrn_reflns_limit_l_max 21
_diffrn_reflns_limit_l_min -21
_diffrn_reflns_number 31383
_diffrn_reflns_point_group_measured_fraction_full 0.998
_diffrn_reflns_point_group_measured_fraction_max 0.998
_diffrn_reflns_theta_full 25.000
_diffrn_reflns_theta_max 25.000
_diffrn_reflns_theta_min 2.206
_diffrn_source 'micro-focus sealed X-ray tube'
_diffrn_source_type 'Rigaku (Mo) X-ray Source'
_exptl_absorpt_coefficient_mu 0.433
_exptl_absorpt_correction_T_max 1.00000
_exptl_absorpt_correction_T_min 0.51582
_exptl_absorpt_correction_type multi-scan
_exptl_absorpt_process_details
;
CrysAlisPro 1.171.41.56a (Rigaku Oxford Diffraction, 2020)
Empirical absorption correction using spherical harmonics,
 implemented in SCALE3 ABSPACK scaling algorithm.
;
_exptl_crystal_colour 'clear light yellow'
_exptl_crystal_colour_lustre clear
_exptl_crystal_colour_modifier light
_exptl_crystal_colour_primary yellow
_exptl_crystal_density_diffrn 1.476
_exptl_crystal_description block
_exptl_crystal_F_000 684
_exptl_crystal_size_max 0.3
_exptl_crystal_size_mid 0.25
_exptl_crystal_size_min 0.2
_refine_diff_density_max 0.730
_refine_diff_density_min -0.634
_refine_diff_density_rms 0.061
_refine_ls_extinction_method none
_refine_ls_goodness_of_fit_ref 1.071
_refine_ls_hydrogen_treatment constr
_refine_ls_matrix_type full
_refine_ls_number_parameters 385
_refine_ls_number_reflns 5219
_refine_ls_number_restraints 0
_refine_ls_restrained_S_all 1.071
_refine_ls_R_factor_all 0.0505
_refine_ls_R_factor_gt 0.0436
_refine_ls_shift/su_max 0.000
_refine_ls_shift/su_mean 0.000
_refine_ls_structure_factor_coef Fsqd
_refine_ls_weighting_details 'w=1/[\s^2^(Fo^2^)+(0.0678P)^2^+0.9675P] where P=(Fo^2^+2Fc^2^)/3'
_refine_ls_weighting_scheme calc
_refine_ls_wR_factor_gt 0.1204
_refine_ls_wR_factor_ref 0.1248
_reflns_Friedel_coverage 0.000
_reflns_number_gt 4502
_reflns_number_total 5219
_reflns_threshold_expression 'I > 2\s(I)'
_cod_data_source_file d3ob00149k2.cif
_cod_data_source_block k10911-myc-c(cys1120)
_cod_depositor_comments 'Adding full bibliography for 7159184--7159192.cif.'
_cod_database_code 7159187
_shelx_shelxl_version_number 2018/3
_chemical_oxdiff_formula 'C28 H26 S1 O9'
_shelx_space_group_comment
;
The symmetry employed for this shelxl refinement is uniquely defined
by the following loop, which should always be used as a source of
symmetry information in preference to the above space-group names.
They are only intended as comments.
;
_shelx_estimated_absorpt_t_max 0.918
_shelx_estimated_absorpt_t_min 0.881
_reflns_odcompleteness_completeness 97.93
_reflns_odcompleteness_iscentric 1
_reflns_odcompleteness_theta 26.32
_olex2_refinement_description
;
1. Fixed Uiso
 At 1.2 times of:
  All C(H) groups, All C(H,H) groups
 At 1.5 times of:
  All C(H,H,H) groups
2.a Ternary CH refined with riding coordinates:
 C29(H29), C9(H9)
2.b Secondary CH2 refined with riding coordinates:
 C18(H18A,H18B)
2.c Aromatic/amide H refined with riding coordinates:
 C4(H4), C7(H7), C11(H11), C20(H20), C21(H21), C23(H23), C24(H24)
2.d Idealised Me refined as rotating group:
 C16(H16A,H16B,H16C), C17(H17A,H17B,H17C), C25(H25A,H25B,H25C), C26(H26A,H26B,
 H26C), C27(H27A,H27B,H27C), C28(H28A,H28B,H28C)
;
_olex2_submission_special_instructions 'No special instructions were received'
_oxdiff_exptl_absorpt_empirical_details
;
Empirical correction (ABSPACK) includes:
- Absorption correction using spherical harmonics
- Frame scaling
;
_oxdiff_exptl_absorpt_empirical_full_max 1.544
_oxdiff_exptl_absorpt_empirical_full_min 0.748

loop_
_space_group_symop_operation_xyz
'x, y, z'
'-x, -y, -z'

loop_
_atom_site_label
_atom_site_type_symbol
_atom_site_fract_x
_atom_site_fract_y
_atom_site_fract_z
_atom_site_U_iso_or_equiv
_atom_site_adp_type
_atom_site_occupancy
_atom_site_site_symmetry_order
_atom_site_calc_flag
_atom_site_refinement_flags_posn
_atom_site_refinement_flags_adp
_atom_site_refinement_flags_occupancy
_atom_site_disorder_assembly
_atom_site_disorder_group
Cl1 Cl -0.16040(9) 0.84000(11) 0.09826(5) 0.0658(3) Uani 1 1 d . . . . .
Cl2 Cl 0.06415(10) 0.56720(9) 0.06379(6) 0.0684(3) Uani 1 1 d . . . . .
Cl3 Cl 0.16532(10) 0.81362(9) 0.04128(4) 0.0542(2) Uani 1 1 d . . . . .
C29 C 0.0440(3) 0.7267(3) 0.09704(15) 0.0401(6) Uani 1 1 d . . . . .
H29 H 0.079618 0.701667 0.149138 0.048 Uiso 1 1 calc R U . . .
S1 S 0.63663(6) 0.09145(6) 0.41601(3) 0.02237(15) Uani 1 1 d . . . . .
O1 O 0.4093(2) 0.53755(17) 0.27021(9) 0.0319(4) Uani 1 1 d . . . . .
O2 O 0.0699(2) 0.65039(17) 0.27062(9) 0.0348(4) Uani 1 1 d . . . . .
O3 O -0.33244(18) 0.53769(17) 0.46760(9) 0.0274(4) Uani 1 1 d . . . . .
O4 O -0.16998(18) 0.30456(17) 0.55059(8) 0.0259(3) Uani 1 1 d . . . . .
O5 O 0.71908(19) 0.10394(18) 0.47630(8) 0.0295(4) Uani 1 1 d . . . . .
O6 O 0.61802(19) -0.04535(16) 0.41488(9) 0.0270(4) Uani 1 1 d . . . . .
O7 O 0.4786(2) -0.05647(16) 0.15907(8) 0.0282(4) Uani 1 1 d . . . . .
O8 O 0.52795(18) 0.17126(17) 0.07233(8) 0.0267(4) Uani 1 1 d . . . . .
O9 O 0.43101(18) 0.43537(16) 0.12538(8) 0.0269(4) Uani 1 1 d . . . . .
C1 C 0.3229(3) 0.4661(2) 0.27459(12) 0.0237(5) Uani 1 1 d . . . . .
C2 C 0.1448(3) 0.5299(2) 0.30247(12) 0.0251(5) Uani 1 1 d . . . . .
C3 C 0.0687(3) 0.4525(2) 0.36267(12) 0.0228(5) Uani 1 1 d . . . . .
C4 C -0.0932(3) 0.5297(2) 0.38520(12) 0.0242(5) Uani 1 1 d . . . . .
H4 H -0.148185 0.621541 0.358046 0.029 Uiso 1 1 calc R U . . .
C5 C -0.1734(3) 0.4755(2) 0.44524(12) 0.0227(5) Uani 1 1 d . . . . .
C6 C -0.0882(3) 0.3434(2) 0.48819(12) 0.0224(5) Uani 1 1 d . . . . .
C7 C 0.0664(3) 0.2623(2) 0.46324(12) 0.0229(5) Uani 1 1 d . . . . .
H7 H 0.119642 0.169565 0.490066 0.027 Uiso 1 1 calc R U . . .
C8 C 0.1465(3) 0.3126(2) 0.39972(12) 0.0211(4) Uani 1 1 d . . . . .
C9 C 0.3127(2) 0.2070(2) 0.37750(11) 0.0211(4) Uani 1 1 d . . . . .
H9 H 0.311093 0.108280 0.398596 0.025 Uiso 1 1 calc R U . . .
C10 C 0.3556(2) 0.2036(2) 0.29467(11) 0.0203(4) Uani 1 1 d . . . . .
C11 C 0.3928(2) 0.0743(2) 0.26633(12) 0.0210(4) Uani 1 1 d . . . . .
H11 H 0.381970 -0.007994 0.298293 0.025 Uiso 1 1 calc R U . . .
C12 C 0.4454(3) 0.0639(2) 0.19208(12) 0.0224(5) Uani 1 1 d . . . . .
C13 C 0.4675(2) 0.1830(2) 0.14457(12) 0.0216(5) Uani 1 1 d . . . . .
C14 C 0.4289(2) 0.3128(2) 0.17278(12) 0.0219(5) Uani 1 1 d . . . . .
C15 C 0.3726(2) 0.3241(2) 0.24711(12) 0.0214(5) Uani 1 1 d . . . . .
C16 C -0.4343(3) 0.6395(2) 0.41306(13) 0.0278(5) Uani 1 1 d . . . . .
H16A H -0.417921 0.596996 0.366948 0.042 Uiso 1 1 calc R U . . .
H16B H -0.406921 0.727667 0.402842 0.042 Uiso 1 1 calc R U . . .
H16C H -0.547886 0.663618 0.431994 0.042 Uiso 1 1 calc R U . . .
C17 C -0.0885(3) 0.1706(3) 0.59558(13) 0.0298(5) Uani 1 1 d . . . . .
H17A H -0.066413 0.090206 0.567225 0.045 Uiso 1 1 calc R U . . .
H17B H -0.157227 0.158037 0.640722 0.045 Uiso 1 1 calc R U . . .
H17C H 0.013829 0.171908 0.609606 0.045 Uiso 1 1 calc R U . . .
C18 C 0.4409(3) 0.2289(2) 0.41900(12) 0.0231(5) Uani 1 1 d . . . . .
H18A H 0.400867 0.234756 0.471888 0.028 Uiso 1 1 calc R U . . .
H18B H 0.451902 0.323094 0.397422 0.028 Uiso 1 1 calc R U . . .
C19 C 0.7417(3) 0.1327(2) 0.33201(12) 0.0231(5) Uani 1 1 d . . . . .
C20 C 0.7922(3) 0.0386(3) 0.27965(13) 0.0285(5) Uani 1 1 d . . . . .
H20 H 0.761015 -0.044219 0.286017 0.034 Uiso 1 1 calc R U . . .
C21 C 0.8890(3) 0.0667(3) 0.21764(14) 0.0355(6) Uani 1 1 d . . . . .
H21 H 0.924936 0.001499 0.181782 0.043 Uiso 1 1 calc R U . . .
C22 C 0.9346(3) 0.1872(3) 0.20664(14) 0.0341(6) Uani 1 1 d . . . . .
C23 C 0.8801(3) 0.2814(3) 0.25952(14) 0.0369(6) Uani 1 1 d . . . . .
H23 H 0.908544 0.365812 0.252233 0.044 Uiso 1 1 calc R U . . .
C24 C 0.7858(3) 0.2553(3) 0.32240(13) 0.0313(5) Uani 1 1 d . . . . .
H24 H 0.751334 0.319750 0.358622 0.038 Uiso 1 1 calc R U . . .
C25 C 1.0391(3) 0.2151(4) 0.13855(16) 0.0488(7) Uani 1 1 d . . . . .
H25A H 1.099374 0.123924 0.118848 0.073 Uiso 1 1 calc R U . . .
H25B H 1.115427 0.255540 0.151970 0.073 Uiso 1 1 calc R U . . .
H25C H 0.970579 0.284033 0.100465 0.073 Uiso 1 1 calc R U . . .
C26 C 0.4503(4) -0.1789(3) 0.20345(14) 0.0422(7) Uani 1 1 d . . . . .
H26A H 0.469517 -0.254513 0.172230 0.063 Uiso 1 1 calc R U . . .
H26B H 0.338029 -0.149569 0.224599 0.063 Uiso 1 1 calc R U . . .
H26C H 0.524088 -0.216479 0.243944 0.063 Uiso 1 1 calc R U . . .
C27 C 0.4094(3) 0.1861(3) 0.02233(12) 0.0305(5) Uani 1 1 d . . . . .
H27A H 0.460327 0.178847 -0.028362 0.046 Uiso 1 1 calc R U . . .
H27B H 0.322658 0.280628 0.023216 0.046 Uiso 1 1 calc R U . . .
H27C H 0.363949 0.109034 0.037844 0.046 Uiso 1 1 calc R U . . .
C28 C 0.5898(3) 0.4417(3) 0.10317(15) 0.0359(6) Uani 1 1 d . . . . .
H28A H 0.582242 0.520155 0.061630 0.054 Uiso 1 1 calc R U . . .
H28B H 0.661038 0.349380 0.087363 0.054 Uiso 1 1 calc R U . . .
H28C H 0.634142 0.459981 0.145392 0.054 Uiso 1 1 calc R U . . .

loop_
_atom_site_aniso_label
_atom_site_aniso_U_11
_atom_site_aniso_U_22
_atom_site_aniso_U_33
_atom_site_aniso_U_23
_atom_site_aniso_U_13
_atom_site_aniso_U_12
Cl1 0.0347(4) 0.0842(6) 0.0840(6) -0.0480(5) -0.0083(4) -0.0095(4)
Cl2 0.0536(5) 0.0382(4) 0.1171(8) -0.0137(4) -0.0205(5) -0.0142(4)
Cl3 0.0594(5) 0.0592(5) 0.0521(4) -0.0003(4) 0.0002(3) -0.0349(4)
C29 0.0364(14) 0.0487(16) 0.0385(14) -0.0026(12) -0.0064(11) -0.0193(13)
S1 0.0211(3) 0.0212(3) 0.0263(3) -0.0027(2) -0.0028(2) -0.0090(2)
O1 0.0379(9) 0.0281(9) 0.0386(9) -0.0042(7) -0.0005(7) -0.0230(8)
O2 0.0391(10) 0.0225(9) 0.0353(9) 0.0006(7) 0.0039(7) -0.0060(8)
O3 0.0189(8) 0.0262(8) 0.0351(9) -0.0050(7) -0.0013(6) -0.0055(7)
O4 0.0206(8) 0.0279(8) 0.0293(8) -0.0033(7) 0.0008(6) -0.0097(7)
O5 0.0272(8) 0.0338(9) 0.0289(8) -0.0032(7) -0.0073(7) -0.0110(7)
O6 0.0267(8) 0.0202(8) 0.0355(9) -0.0025(6) 0.0002(7) -0.0114(7)
O7 0.0394(9) 0.0217(8) 0.0267(8) -0.0063(6) 0.0048(7) -0.0153(7)
O8 0.0263(8) 0.0343(9) 0.0235(8) -0.0065(7) 0.0038(6) -0.0159(7)
O9 0.0278(8) 0.0254(8) 0.0296(8) 0.0022(6) 0.0012(7) -0.0156(7)
C1 0.0308(12) 0.0206(11) 0.0231(11) 0.0009(9) -0.0046(9) -0.0139(10)
C2 0.0306(12) 0.0203(12) 0.0267(11) -0.0053(9) -0.0020(9) -0.0106(10)
C3 0.0243(11) 0.0222(11) 0.0253(11) -0.0062(9) -0.0022(9) -0.0108(9)
C4 0.0249(11) 0.0196(11) 0.0298(11) -0.0061(9) -0.0051(9) -0.0075(9)
C5 0.0194(11) 0.0220(11) 0.0304(11) -0.0099(9) -0.0013(9) -0.0087(9)
C6 0.0206(11) 0.0256(12) 0.0263(11) -0.0069(9) -0.0005(9) -0.0132(9)
C7 0.0227(11) 0.0220(11) 0.0270(11) -0.0038(9) -0.0044(9) -0.0104(9)
C8 0.0206(11) 0.0215(11) 0.0256(10) -0.0066(9) -0.0036(8) -0.0104(9)
C9 0.0205(11) 0.0194(11) 0.0258(11) -0.0022(8) -0.0025(9) -0.0100(9)
C10 0.0164(10) 0.0212(11) 0.0265(11) -0.0037(9) -0.0020(8) -0.0101(9)
C11 0.0205(11) 0.0193(11) 0.0264(11) -0.0013(9) -0.0025(9) -0.0112(9)
C12 0.0200(11) 0.0223(11) 0.0280(11) -0.0062(9) -0.0006(9) -0.0102(9)
C13 0.0183(10) 0.0248(12) 0.0248(11) -0.0036(9) -0.0003(8) -0.0114(9)
C14 0.0184(10) 0.0234(11) 0.0265(11) 0.0005(9) -0.0021(8) -0.0122(9)
C15 0.0194(10) 0.0211(11) 0.0271(11) -0.0036(9) -0.0026(8) -0.0107(9)
C16 0.0229(11) 0.0238(12) 0.0378(13) -0.0062(10) -0.0052(10) -0.0077(10)
C17 0.0257(12) 0.0335(13) 0.0295(12) 0.0024(10) -0.0017(9) -0.0129(10)
C18 0.0229(11) 0.0224(11) 0.0255(11) -0.0049(9) -0.0019(9) -0.0090(9)
C19 0.0191(11) 0.0247(12) 0.0283(11) -0.0019(9) -0.0039(9) -0.0112(9)
C20 0.0261(12) 0.0272(12) 0.0367(13) -0.0079(10) -0.0008(10) -0.0136(10)
C21 0.0299(13) 0.0419(15) 0.0380(13) -0.0132(11) 0.0035(11) -0.0150(12)
C22 0.0238(12) 0.0471(15) 0.0348(13) 0.0017(11) -0.0043(10) -0.0189(11)
C23 0.0382(14) 0.0425(15) 0.0421(14) 0.0020(12) -0.0072(11) -0.0304(13)
C24 0.0351(13) 0.0314(13) 0.0359(13) -0.0069(10) -0.0053(10) -0.0195(11)
C25 0.0343(15) 0.071(2) 0.0444(15) 0.0028(14) 0.0032(12) -0.0293(15)
C26 0.072(2) 0.0251(13) 0.0357(13) -0.0092(11) 0.0085(13) -0.0257(13)
C27 0.0343(13) 0.0346(13) 0.0257(11) -0.0048(10) -0.0010(10) -0.0157(11)
C28 0.0322(13) 0.0368(14) 0.0456(14) -0.0044(11) 0.0071(11) -0.0238(12)

loop_
_atom_type_symbol
_atom_type_description
_atom_type_scat_dispersion_real
_atom_type_scat_dispersion_imag
_atom_type_scat_source
C C 0.0033 0.0016 'International Tables Vol C Tables 4.2.6.8 and 6.1.1.4'
H H 0.0000 0.0000 'International Tables Vol C Tables 4.2.6.8 and 6.1.1.4'
Cl Cl 0.1484 0.1585 'International Tables Vol C Tables 4.2.6.8 and 6.1.1.4'
O O 0.0106 0.0060 'International Tables Vol C Tables 4.2.6.8 and 6.1.1.4'
S S 0.1246 0.1234 'International Tables Vol C Tables 4.2.6.8 and 6.1.1.4'

loop_
_geom_angle_atom_site_label_1
_geom_angle_atom_site_label_2
_geom_angle_atom_site_label_3
_geom_angle
_geom_angle_site_symmetry_1
_geom_angle_site_symmetry_3
_geom_angle_publ_flag
Cl1 C29 H29 108.8 . . ?
Cl2 C29 Cl1 109.18(14) . . ?
Cl2 C29 H29 108.8 . . ?
Cl3 C29 Cl1 110.77(16) . . ?
Cl3 C29 Cl2 110.35(15) . . ?
Cl3 C29 H29 108.8 . . ?
O5 S1 O6 118.07(10) . . ?
O5 S1 C18 106.25(10) . . ?
O5 S1 C19 107.53(10) . . ?
O6 S1 C18 108.81(10) . . ?
O6 S1 C19 107.96(10) . . ?
C19 S1 C18 107.82(10) . . ?
C5 O3 C16 116.56(17) . . ?
C6 O4 C17 117.35(17) . . ?
C12 O7 C26 117.56(17) . . ?
C13 O8 C27 113.85(16) . . ?
C14 O9 C28 114.97(17) . . ?
O1 C1 C2 119.4(2) . . ?
O1 C1 C15 124.3(2) . . ?
C15 C1 C2 115.94(18) . . ?
O2 C2 C1 114.95(19) . . ?
O2 C2 C3 122.3(2) . . ?
C3 C2 C1 122.71(19) . . ?
C4 C3 C2 115.80(19) . . ?
C8 C3 C2 125.0(2) . . ?
C8 C3 C4 119.1(2) . . ?
C3 C4 H4 119.1 . . ?
C5 C4 C3 121.7(2) . . ?
C5 C4 H4 119.1 . . ?
O3 C5 C4 125.5(2) . . ?
O3 C5 C6 115.58(19) . . ?
C4 C5 C6 118.9(2) . . ?
O4 C6 C5 115.46(19) . . ?
O4 C6 C7 125.1(2) . . ?
C7 C6 C5 119.4(2) . . ?
C6 C7 H7 119.0 . . ?
C6 C7 C8 121.9(2) . . ?
C8 C7 H7 119.0 . . ?
C3 C8 C9 126.40(19) . . ?
C7 C8 C3 118.22(19) . . ?
C7 C8 C9 115.38(18) . . ?
C8 C9 H9 105.7 . . ?
C8 C9 C18 108.52(17) . . ?
C10 C9 C8 116.51(17) . . ?
C10 C9 H9 105.7 . . ?
C10 C9 C18 113.83(17) . . ?
C18 C9 H9 105.7 . . ?
C11 C10 C9 119.17(18) . . ?
C11 C10 C15 119.09(19) . . ?
C15 C10 C9 121.50(19) . . ?
C10 C11 H11 119.6 . . ?
C12 C11 C10 120.85(19) . . ?
C12 C11 H11 119.6 . . ?
O7 C12 C11 124.76(19) . . ?
O7 C12 C13 114.86(18) . . ?
C11 C12 C13 120.4(2) . . ?
O8 C13 C12 120.74(19) . . ?
O8 C13 C14 120.56(18) . . ?
C14 C13 C12 118.70(19) . . ?
O9 C14 C13 119.74(18) . . ?
O9 C14 C15 119.08(19) . . ?
C13 C14 C15 120.88(19) . . ?
C10 C15 C1 120.11(19) . . ?
C14 C15 C1 119.76(19) . . ?
C14 C15 C10 120.05(19) . . ?
O3 C16 H16A 109.5 . . ?
O3 C16 H16B 109.5 . . ?
O3 C16 H16C 109.5 . . ?
H16A C16 H16B 109.5 . . ?
H16A C16 H16C 109.5 . . ?
H16B C16 H16C 109.5 . . ?
O4 C17 H17A 109.5 . . ?
O4 C17 H17B 109.5 . . ?
O4 C17 H17C 109.5 . . ?
H17A C17 H17B 109.5 . . ?
H17A C17 H17C 109.5 . . ?
H17B C17 H17C 109.5 . . ?
S1 C18 H18A 108.4 . . ?
S1 C18 H18B 108.4 . . ?
C9 C18 S1 115.33(15) . . ?
C9 C18 H18A 108.4 . . ?
C9 C18 H18B 108.4 . . ?
H18A C18 H18B 107.5 . . ?
C20 C19 S1 120.41(17) . . ?
C20 C19 C24 120.7(2) . . ?
C24 C19 S1 118.69(17) . . ?
C19 C20 H20 120.5 . . ?
C19 C20 C21 119.0(2) . . ?
C21 C20 H20 120.5 . . ?
C20 C21 H21 119.2 . . ?
C22 C21 C20 121.7(2) . . ?
C22 C21 H21 119.2 . . ?
C21 C22 C23 118.3(2) . . ?
C21 C22 C25 120.4(2) . . ?
C23 C22 C25 121.3(2) . . ?
C22 C23 H23 119.3 . . ?
C24 C23 C22 121.5(2) . . ?
C24 C23 H23 119.3 . . ?
C19 C24 H24 120.5 . . ?
C23 C24 C19 119.0(2) . . ?
C23 C24 H24 120.5 . . ?
C22 C25 H25A 109.5 . . ?
C22 C25 H25B 109.5 . . ?
C22 C25 H25C 109.5 . . ?
H25A C25 H25B 109.5 . . ?
H25A C25 H25C 109.5 . . ?
H25B C25 H25C 109.5 . . ?
O7 C26 H26A 109.5 . . ?
O7 C26 H26B 109.5 . . ?
O7 C26 H26C 109.5 . . ?
H26A C26 H26B 109.5 . . ?
H26A C26 H26C 109.5 . . ?
H26B C26 H26C 109.5 . . ?
O8 C27 H27A 109.5 . . ?
O8 C27 H27B 109.5 . . ?
O8 C27 H27C 109.5 . . ?
H27A C27 H27B 109.5 . . ?
H27A C27 H27C 109.5 . . ?
H27B C27 H27C 109.5 . . ?
O9 C28 H28A 109.5 . . ?
O9 C28 H28B 109.5 . . ?
O9 C28 H28C 109.5 . . ?
H28A C28 H28B 109.5 . . ?
H28A C28 H28C 109.5 . . ?
H28B C28 H28C 109.5 . . ?

loop_
_geom_bond_atom_site_label_1
_geom_bond_atom_site_label_2
_geom_bond_distance
_geom_bond_site_symmetry_2
_geom_bond_publ_flag
Cl1 C29 1.756(3) . ?
Cl2 C29 1.748(3) . ?
Cl3 C29 1.747(3) . ?
C29 H29 1.0000 . ?
S1 O5 1.4420(16) . ?
S1 O6 1.4421(16) . ?
S1 C18 1.783(2) . ?
S1 C19 1.758(2) . ?
O1 C1 1.214(3) . ?
O2 C2 1.225(3) . ?
O3 C5 1.361(3) . ?
O3 C16 1.430(3) . ?
O4 C6 1.349(3) . ?
O4 C17 1.432(3) . ?
O7 C12 1.362(3) . ?
O7 C26 1.430(3) . ?
O8 C13 1.368(3) . ?
O8 C27 1.429(3) . ?
O9 C14 1.376(2) . ?
O9 C28 1.439(3) . ?
C1 C2 1.532(3) . ?
C1 C15 1.485(3) . ?
C2 C3 1.469(3) . ?
C3 C4 1.411(3) . ?
C3 C8 1.405(3) . ?
C4 H4 0.9500 . ?
C4 C5 1.371(3) . ?
C5 C6 1.410(3) . ?
C6 C7 1.384(3) . ?
C7 H7 0.9500 . ?
C7 C8 1.398(3) . ?
C8 C9 1.525(3) . ?
C9 H9 1.0000 . ?
C9 C10 1.515(3) . ?
C9 C18 1.541(3) . ?
C10 C11 1.391(3) . ?
C10 C15 1.401(3) . ?
C11 H11 0.9500 . ?
C11 C12 1.386(3) . ?
C12 C13 1.406(3) . ?
C13 C14 1.392(3) . ?
C14 C15 1.395(3) . ?
C16 H16A 0.9800 . ?
C16 H16B 0.9800 . ?
C16 H16C 0.9800 . ?
C17 H17A 0.9800 . ?
C17 H17B 0.9800 . ?
C17 H17C 0.9800 . ?
C18 H18A 0.9900 . ?
C18 H18B 0.9900 . ?
C19 C20 1.379(3) . ?
C19 C24 1.396(3) . ?
C20 H20 0.9500 . ?
C20 C21 1.386(3) . ?
C21 H21 0.9500 . ?
C21 C22 1.382(4) . ?
C22 C23 1.388(4) . ?
C22 C25 1.504(3) . ?
C23 H23 0.9500 . ?
C23 C24 1.378(3) . ?
C24 H24 0.9500 . ?
C25 H25A 0.9800 . ?
C25 H25B 0.9800 . ?
C25 H25C 0.9800 . ?
C26 H26A 0.9800 . ?
C26 H26B 0.9800 . ?
C26 H26C 0.9800 . ?
C27 H27A 0.9800 . ?
C27 H27B 0.9800 . ?
C27 H27C 0.9800 . ?
C28 H28A 0.9800 . ?
C28 H28B 0.9800 . ?
C28 H28C 0.9800 . ?

loop_
_geom_torsion_atom_site_label_1
_geom_torsion_atom_site_label_2
_geom_torsion_atom_site_label_3
_geom_torsion_atom_site_label_4
_geom_torsion
_geom_torsion_site_symmetry_1
_geom_torsion_site_symmetry_2
_geom_torsion_site_symmetry_3
_geom_torsion_site_symmetry_4
_geom_torsion_publ_flag
S1 C19 C20 C21 -173.40(18) . . . . ?
S1 C19 C24 C23 174.49(18) . . . . ?
O1 C1 C2 O2 51.4(3) . . . . ?
O1 C1 C2 C3 -128.8(2) . . . . ?
O1 C1 C15 C10 127.1(2) . . . . ?
O1 C1 C15 C14 -56.0(3) . . . . ?
O2 C2 C3 C4 -4.2(3) . . . . ?
O2 C2 C3 C8 177.9(2) . . . . ?
O3 C5 C6 O4 -7.3(3) . . . . ?
O3 C5 C6 C7 170.54(18) . . . . ?
O4 C6 C7 C8 -177.02(19) . . . . ?
O5 S1 C18 C9 -161.10(15) . . . . ?
O5 S1 C19 C20 127.58(19) . . . . ?
O5 S1 C19 C24 -46.7(2) . . . . ?
O6 S1 C18 C9 -32.99(18) . . . . ?
O6 S1 C19 C20 -0.8(2) . . . . ?
O6 S1 C19 C24 -175.05(17) . . . . ?
O7 C12 C13 O8 -4.0(3) . . . . ?
O7 C12 C13 C14 176.95(18) . . . . ?
O8 C13 C14 O9 8.7(3) . . . . ?
O8 C13 C14 C15 -177.70(19) . . . . ?
O9 C14 C15 C1 -2.6(3) . . . . ?
O9 C14 C15 C10 174.26(18) . . . . ?
C1 C2 C3 C4 176.02(19) . . . . ?
C1 C2 C3 C8 -1.8(3) . . . . ?
C2 C1 C15 C10 -59.4(3) . . . . ?
C2 C1 C15 C14 117.5(2) . . . . ?
C2 C3 C4 C5 -173.85(19) . . . . ?
C2 C3 C8 C7 170.37(19) . . . . ?
C2 C3 C8 C9 -9.9(3) . . . . ?
C3 C4 C5 O3 -175.16(19) . . . . ?
C3 C4 C5 C6 4.0(3) . . . . ?
C3 C8 C9 C10 -38.0(3) . . . . ?
C3 C8 C9 C18 92.0(2) . . . . ?
C4 C3 C8 C7 -7.4(3) . . . . ?
C4 C3 C8 C9 172.34(19) . . . . ?
C4 C5 C6 O4 173.48(18) . . . . ?
C4 C5 C6 C7 -8.7(3) . . . . ?
C5 C6 C7 C8 5.4(3) . . . . ?
C6 C7 C8 C3 2.7(3) . . . . ?
C6 C7 C8 C9 -177.06(19) . . . . ?
C7 C8 C9 C10 141.78(19) . . . . ?
C7 C8 C9 C18 -88.2(2) . . . . ?
C8 C3 C4 C5 4.2(3) . . . . ?
C8 C9 C10 C11 -121.2(2) . . . . ?
C8 C9 C10 C15 64.5(3) . . . . ?
C8 C9 C18 S1 167.45(14) . . . . ?
C9 C10 C11 C12 -174.69(18) . . . . ?
C9 C10 C15 C1 -10.0(3) . . . . ?
C9 C10 C15 C14 173.18(19) . . . . ?
C10 C9 C18 S1 -61.1(2) . . . . ?
C10 C11 C12 O7 -177.43(19) . . . . ?
C10 C11 C12 C13 2.2(3) . . . . ?
C11 C10 C15 C1 175.73(19) . . . . ?
C11 C10 C15 C14 -1.1(3) . . . . ?
C11 C12 C13 O8 176.32(18) . . . . ?
C11 C12 C13 C14 -2.7(3) . . . . ?
C12 C13 C14 O9 -172.31(18) . . . . ?
C12 C13 C14 C15 1.3(3) . . . . ?
C13 C14 C15 C1 -176.30(19) . . . . ?
C13 C14 C15 C10 0.6(3) . . . . ?
C15 C1 C2 O2 -122.4(2) . . . . ?
C15 C1 C2 C3 57.4(3) . . . . ?
C15 C10 C11 C12 -0.2(3) . . . . ?
C16 O3 C5 C4 20.4(3) . . . . ?
C16 O3 C5 C6 -158.78(18) . . . . ?
C17 O4 C6 C5 179.53(18) . . . . ?
C17 O4 C6 C7 1.8(3) . . . . ?
C18 S1 C19 C20 -118.22(19) . . . . ?
C18 S1 C19 C24 67.5(2) . . . . ?
C18 C9 C10 C11 111.4(2) . . . . ?
C18 C9 C10 C15 -62.9(3) . . . . ?
C19 S1 C18 C9 83.86(17) . . . . ?
C19 C20 C21 C22 -0.7(4) . . . . ?
C20 C19 C24 C23 0.3(3) . . . . ?
C20 C21 C22 C23 -0.3(4) . . . . ?
C20 C21 C22 C25 -179.7(2) . . . . ?
C21 C22 C23 C24 1.3(4) . . . . ?
C22 C23 C24 C19 -1.3(4) . . . . ?
C24 C19 C20 C21 0.7(3) . . . . ?
C25 C22 C23 C24 -179.3(2) . . . . ?
C26 O7 C12 C11 2.8(3) . . . . ?
C26 O7 C12 C13 -176.8(2) . . . . ?
C27 O8 C13 C12 81.9(2) . . . . ?
C27 O8 C13 C14 -99.1(2) . . . . ?
C28 O9 C14 C13 -77.3(2) . . . . ?
C28 O9 C14 C15 109.0(2) . . . . ?
